data_7015657
loop_
_publ_author_name
'Bratsos, Ioannis'
'Urankar, Damijana'
'Zangrando, Ennio'
'Genova-Kalou, Petia'
'Ko\<smrlj, Janez'
'Alessio, Enzo'
'Turel, Iztok'

_publ_section_title
;
 1-(2-Picolyl)-substituted 1,2,3-triazole as novel chelating ligand for
 the preparation of ruthenium complexes with potential anticancer
 activity.
;
_journal_issue 19
_journal_name_full 'Dalton transactions (Cambridge, England : 2003)'
_journal_page_first 5188
_journal_page_last 5199
_journal_paper_doi 10.1039/c0dt01807d
_journal_volume 40
_journal_year 2011
_chemical_formula_moiety 'C22 H30 N4 O Ru S4 2+, 2(C F3 S O3 1-)'
_chemical_formula_sum 'C24 H30 F6 N4 O7 Ru S6'
_chemical_formula_weight 893.95
_chemical_name_systematic
;
?
;
_space_group_IT_number 2
_symmetry_cell_setting triclinic
_symmetry_space_group_name_Hall '-P 1'
_symmetry_space_group_name_H-M 'P -1'
_atom_sites_solution_hydrogens geom
_atom_sites_solution_primary direct
_atom_sites_solution_secondary difmap
_audit_creation_method SHELXL-97
_cell_angle_alpha 64.09(2)
_cell_angle_beta 71.65(3)
_cell_angle_gamma 85.07(3)
_cell_formula_units_Z 2
_cell_length_a 12.590(3)
_cell_length_b 12.611(3)
_cell_length_c 12.511(5)
_cell_measurement_temperature 293(2)
_cell_volume 1692.8(10)
_computing_cell_refinement 'Denzo (Otwinowski & Minor 1997)'
_computing_data_collection 'Nonius Xpress'
_computing_data_reduction 'Denzo and Scalepack (Otwinowski & Minor 1997)'
_computing_molecular_graphics 'Ortep3/windows (Farrugia,1997)'
_computing_publication_material 'Wingx 1.70.00 (Farrugia, 1999)'
_computing_structure_refinement 'SHELX97 (Sheldrick, 1998)'
_computing_structure_solution 'SHELX97 (Sheldrick, 1998)'
_diffrn_ambient_temperature 293(2)
_diffrn_measured_fraction_theta_full 0.918
_diffrn_measured_fraction_theta_max 0.918
_diffrn_measurement_device_type 'image plate dip1030'
_diffrn_measurement_method 'laser scanner'
_diffrn_radiation_monochromator graphite
_diffrn_radiation_source 'fine-focus sealed tube'
_diffrn_radiation_type MoK\a
_diffrn_radiation_wavelength 0.71073
_diffrn_reflns_av_R_equivalents 0.0516
_diffrn_reflns_av_sigmaI/netI 0.1024
_diffrn_reflns_limit_h_max 15
_diffrn_reflns_limit_h_min -15
_diffrn_reflns_limit_k_max 15
_diffrn_reflns_limit_k_min -14
_diffrn_reflns_limit_l_max 15
_diffrn_reflns_limit_l_min -15
_diffrn_reflns_number 15655
_diffrn_reflns_theta_full 26.37
_diffrn_reflns_theta_max 26.37
_diffrn_reflns_theta_min 1.71
_exptl_absorpt_coefficient_mu 0.915
_exptl_absorpt_correction_T_max 0.8210
_exptl_absorpt_correction_T_min 0.6566
_exptl_absorpt_correction_type refdelf
_exptl_absorpt_process_details
;
Parkin S,Moezzi B & Hope H, (1995) J. Appl. Cryst. 28, 53-56
Linear fit to sin(theta)/lambda - 12 parameters
;
_exptl_crystal_colour yellow
_exptl_crystal_density_diffrn 1.754
_exptl_crystal_density_method 'not measured'
_exptl_crystal_description block
_exptl_crystal_F_000 904
_exptl_crystal_size_max 0.40
_exptl_crystal_size_mid 0.35
_exptl_crystal_size_min 0.35
_refine_diff_density_max 1.097
_refine_diff_density_min -0.897
_refine_diff_density_rms 0.132
_refine_ls_extinction_method none
_refine_ls_goodness_of_fit_ref 0.911
_refine_ls_hydrogen_treatment constr
_refine_ls_matrix_type full
_refine_ls_number_parameters 398
_refine_ls_number_reflns 6379
_refine_ls_number_restraints 7
_refine_ls_restrained_S_all 0.928
_refine_ls_R_factor_all 0.1198
_refine_ls_R_factor_gt 0.0763
_refine_ls_shift/su_max 0.000
_refine_ls_shift/su_mean 0.000
_refine_ls_structure_factor_coef Fsqd
_refine_ls_weighting_details 'calc w=1/[\s^2^(Fo^2^)+(0.1282P)^2^+0.0000P] where P=(Fo^2^+2Fc^2^)/3'
_refine_ls_weighting_scheme calc
_refine_ls_wR_factor_gt 0.1980
_refine_ls_wR_factor_ref 0.2254
_reflns_number_gt 3177
_reflns_number_total 6379
_reflns_threshold_expression >2sigma(I)
_cod_data_source_file c0dt01807d.txt
_cod_data_source_block 3
_cod_original_cell_volume 1692.7(9)
_cod_database_code 7015657

loop_
_symmetry_equiv_pos_as_xyz
'x, y, z'
'-x, -y, -z'

loop_
_atom_site_label
_atom_site_type_symbol
_atom_site_fract_x
_atom_site_fract_y
_atom_site_fract_z
_atom_site_U_iso_or_equiv
_atom_site_adp_type
_atom_site_occupancy
_atom_site_symmetry_multiplicity
_atom_site_calc_flag
_atom_site_refinement_flags
_atom_site_disorder_assembly
_atom_site_disorder_group
Ru Ru 0.70966(6) 0.29402(6) 0.65491(6) 0.0587(3) Uani 1 1 d . . .
S4 S 0.5723(2) 0.1738(2) 0.8310(2) 0.0684(6) Uani 1 1 d . . .
O1 O 0.5867(6) 0.0469(5) 0.8636(7) 0.093(2) Uani 1 1 d . . .
S1 S 0.5904(2) 0.3534(2) 0.5345(2) 0.0711(6) Uani 1 1 d . . .
S2 S 0.7511(2) 0.1362(2) 0.6024(2) 0.0715(6) Uani 1 1 d . . .
S3 S 0.85577(19) 0.4041(2) 0.4694(2) 0.0705(6) Uani 1 1 d . . .
N1 N 0.8220(6) 0.2490(7) 0.7671(7) 0.0670(18) Uani 1 1 d . . .
N2 N 0.6668(6) 0.4347(6) 0.7055(6) 0.0582(16) Uani 1 1 d . . .
N3 N 0.7371(5) 0.4879(6) 0.7297(7) 0.0627(18) Uani 1 1 d . . .
N4 N 0.5665(6) 0.4744(6) 0.7317(7) 0.0637(18) Uani 1 1 d . . .
C1 C 0.8365(9) 0.1349(9) 0.8331(10) 0.081(3) Uani 1 1 d . . .
H1 H 0.8079 0.0777 0.8198 0.097 Uiso 1 1 calc R . .
C2 C 0.8930(11) 0.1005(11) 0.9204(12) 0.105(4) Uani 1 1 d . . .
H2 H 0.8997 0.0205 0.9667 0.126 Uiso 1 1 calc R . .
C3 C 0.9387(9) 0.1816(10) 0.9396(12) 0.092(3) Uani 1 1 d . . .
H3 H 0.9777 0.1597 0.9973 0.111 Uiso 1 1 calc R . .
C4 C 0.9246(8) 0.2953(10) 0.8707(10) 0.079(3) Uani 1 1 d . . .
H4 H 0.9553 0.3531 0.8814 0.095 Uiso 1 1 calc R . .
C5 C 0.8673(7) 0.3300(9) 0.7860(8) 0.065(2) Uani 1 1 d . . .
C6 C 0.8539(7) 0.4588(8) 0.7105(9) 0.069(2) Uani 1 1 d . . .
H6A H 0.8917 0.5060 0.7332 0.083 Uiso 1 1 calc R . .
H6B H 0.8900 0.4792 0.6226 0.083 Uiso 1 1 calc R . .
C7 C 0.6840(8) 0.5626(8) 0.7728(8) 0.068(2) Uani 1 1 d . . .
H7 H 0.7136 0.6095 0.7981 0.081 Uiso 1 1 calc R . .
C8 C 0.5743(7) 0.5567(8) 0.7726(8) 0.062(2) Uani 1 1 d . . .
C9 C 0.4799(8) 0.6265(8) 0.7999(8) 0.066(2) Uani 1 1 d . . .
C10 C 0.4964(8) 0.7467(8) 0.7613(8) 0.067(2) Uani 1 1 d . . .
H10 H 0.5691 0.7809 0.7246 0.081 Uiso 1 1 calc R . .
C11 C 0.4097(10) 0.8154(10) 0.7755(10) 0.085(3) Uani 1 1 d . . .
H11 H 0.4223 0.8961 0.7476 0.102 Uiso 1 1 calc R . .
C12 C 0.3019(10) 0.7639(11) 0.8322(10) 0.086(3) Uani 1 1 d . . .
H12 H 0.2418 0.8109 0.8414 0.103 Uiso 1 1 calc R . .
C13 C 0.2820(9) 0.6461(11) 0.8748(10) 0.085(3) Uani 1 1 d . . .
H13 H 0.2091 0.6123 0.9138 0.102 Uiso 1 1 calc R . .
C14 C 0.3732(8) 0.5761(9) 0.8591(8) 0.071(2) Uani 1 1 d . . .
H14 H 0.3609 0.4951 0.8891 0.085 Uiso 1 1 calc R . .
C15 C 0.5990(9) 0.2425(10) 0.4735(9) 0.084(3) Uani 1 1 d . . .
H15A H 0.5270 0.2328 0.4648 0.101 Uiso 1 1 calc R . .
H15B H 0.6541 0.2710 0.3912 0.101 Uiso 1 1 calc R . .
C16 C 0.6298(9) 0.1274(9) 0.5551(10) 0.082(3) Uani 1 1 d . . .
H16A H 0.6460 0.0772 0.5119 0.098 Uiso 1 1 calc R . .
H16B H 0.5662 0.0903 0.6295 0.098 Uiso 1 1 calc R . .
C17 C 0.8617(9) 0.1913(11) 0.4516(10) 0.094(3) Uani 1 1 d . . .
H17A H 0.9078 0.1272 0.4455 0.113 Uiso 1 1 calc R . .
H17B H 0.8281 0.2206 0.3847 0.113 Uiso 1 1 calc R . .
C18 C 0.9339(8) 0.2891(10) 0.4370(10) 0.084(3) Uani 1 1 d . . .
H18A H 0.9846 0.3240 0.3522 0.101 Uiso 1 1 calc R . .
H18B H 0.9791 0.2554 0.4928 0.101 Uiso 1 1 calc R . .
C19 C 0.7909(9) 0.4672(10) 0.3458(9) 0.084(3) Uani 1 1 d . . .
H19A H 0.8283 0.5434 0.2843 0.101 Uiso 1 1 calc R . .
H19B H 0.7996 0.4160 0.3044 0.101 Uiso 1 1 calc R . .
C20 C 0.6668(10) 0.4823(9) 0.3976(9) 0.085(3) Uani 1 1 d . . .
H20A H 0.6323 0.5019 0.3325 0.102 Uiso 1 1 calc R . .
H20B H 0.6594 0.5485 0.4188 0.102 Uiso 1 1 calc R . .
C21 C 0.5624(9) 0.1947(9) 0.9639(9) 0.085(3) Uani 1 1 d . . .
H21A H 0.5072 0.1385 1.0352 0.127 Uiso 1 1 calc R . .
H21B H 0.5407 0.2733 0.9504 0.127 Uiso 1 1 calc R . .
H21C H 0.6338 0.1837 0.9787 0.127 Uiso 1 1 calc R . .
C22 C 0.4340(9) 0.2028(11) 0.8292(11) 0.100(4) Uani 1 1 d . . .
H22A H 0.4188 0.1792 0.7720 0.150 Uiso 1 1 calc R . .
H22B H 0.4242 0.2858 0.8032 0.150 Uiso 1 1 calc R . .
H22C H 0.3833 0.1594 0.9115 0.150 Uiso 1 1 calc R . .
S5 S 0.9119(2) 0.6646(2) 0.9148(2) 0.0772(7) Uani 1 1 d . . .
O2 O 0.8881(6) 0.5931(6) 0.8623(7) 0.088(2) Uani 1 1 d . . .
O3 O 1.0243(6) 0.7171(8) 0.8606(8) 0.104(2) Uani 1 1 d . . .
O4 O 0.8706(8) 0.6178(8) 1.0460(7) 0.115(3) Uani 1 1 d . . .
C25 C 0.8290(11) 0.7895(12) 0.8637(15) 0.103(4) Uani 1 1 d . . .
F1 F 0.7203(7) 0.7521(9) 0.8992(11) 0.160(4) Uani 1 1 d . . .
F2 F 0.8596(9) 0.8440(8) 0.7399(9) 0.162(4) Uani 1 1 d . . .
F3 F 0.8319(8) 0.8635(7) 0.9075(10) 0.156(4) Uani 1 1 d . . .
S6 S 0.7833(5) 0.7682(5) 0.4016(7) 0.195(3) Uani 1 1 d D . .
O5 O 0.6752(10) 0.7122(12) 0.4707(13) 0.186(5) Uiso 1 1 d D . .
O6 O 0.8040(15) 0.8308(15) 0.2495(14) 0.230(7) Uiso 1 1 d D . .
O7 O 0.8846(13) 0.6992(14) 0.4230(15) 0.211(6) Uiso 1 1 d D . .
C26 C 0.8188(19) 0.9096(16) 0.401(2) 0.200 Uiso 1 1 d D . .
F4 F 0.7251(17) 0.9524(17) 0.3684(18) 0.300 Uiso 1 1 d D . .
F5 F 0.7846(17) 0.8513(19) 0.525(2) 0.303(8) Uiso 1 1 d D . .
F6 F 0.906(2) 0.9529(19) 0.297(2) 0.324(9) Uiso 1 1 d D . .

loop_
_atom_site_aniso_label
_atom_site_aniso_U_11
_atom_site_aniso_U_22
_atom_site_aniso_U_33
_atom_site_aniso_U_23
_atom_site_aniso_U_13
_atom_site_aniso_U_12
Ru 0.0623(4) 0.0587(4) 0.0543(4) -0.0241(3) -0.0149(3) -0.0058(3)
S4 0.0770(14) 0.0643(14) 0.0584(13) -0.0260(11) -0.0098(11) -0.0155(11)
O1 0.126(6) 0.053(4) 0.076(4) -0.024(3) 0.000(4) -0.022(4)
S1 0.0728(14) 0.0796(16) 0.0686(14) -0.0313(12) -0.0312(12) -0.0030(12)
S2 0.0813(15) 0.0666(14) 0.0714(15) -0.0362(12) -0.0194(12) -0.0002(12)
S3 0.0677(13) 0.0763(16) 0.0606(13) -0.0300(12) -0.0059(11) -0.0132(11)
N1 0.069(4) 0.066(5) 0.072(5) -0.034(4) -0.025(4) 0.000(4)
N2 0.058(4) 0.052(4) 0.064(4) -0.026(3) -0.016(3) -0.003(3)
N3 0.051(4) 0.066(4) 0.080(5) -0.035(4) -0.025(4) 0.000(3)
N4 0.069(4) 0.058(4) 0.070(5) -0.028(4) -0.027(4) 0.002(3)
C1 0.096(7) 0.072(7) 0.093(7) -0.040(6) -0.050(6) 0.011(5)
C2 0.150(11) 0.080(8) 0.112(9) -0.046(7) -0.077(9) 0.039(8)
C3 0.101(8) 0.089(8) 0.126(10) -0.063(7) -0.069(8) 0.031(6)
C4 0.075(6) 0.096(8) 0.091(7) -0.057(6) -0.035(6) 0.014(5)
C5 0.055(4) 0.088(6) 0.068(5) -0.045(5) -0.023(4) 0.009(4)
C6 0.070(5) 0.064(6) 0.082(6) -0.040(5) -0.021(5) 0.001(4)
C7 0.078(6) 0.070(6) 0.070(6) -0.037(5) -0.032(5) 0.006(5)
C8 0.066(5) 0.058(5) 0.059(5) -0.024(4) -0.016(4) -0.003(4)
C9 0.073(6) 0.067(6) 0.062(5) -0.033(5) -0.019(5) 0.005(5)
C10 0.074(6) 0.071(6) 0.071(6) -0.040(5) -0.029(5) 0.007(5)
C11 0.098(8) 0.076(7) 0.092(8) -0.048(6) -0.025(6) 0.006(6)
C12 0.093(8) 0.096(8) 0.074(6) -0.046(6) -0.025(6) 0.029(6)
C13 0.082(7) 0.086(8) 0.078(7) -0.034(6) -0.012(6) -0.002(6)
C14 0.074(6) 0.068(6) 0.062(5) -0.025(5) -0.013(5) 0.004(5)
C15 0.099(7) 0.101(8) 0.068(6) -0.040(6) -0.037(6) -0.009(6)
C16 0.096(7) 0.072(6) 0.084(7) -0.044(6) -0.018(6) -0.013(5)
C17 0.091(7) 0.124(9) 0.083(7) -0.069(7) -0.012(6) 0.005(7)
C18 0.069(6) 0.106(8) 0.084(7) -0.053(6) -0.007(5) -0.014(6)
C19 0.099(8) 0.086(7) 0.051(5) -0.017(5) -0.012(5) -0.026(6)
C20 0.118(9) 0.073(6) 0.066(6) -0.014(5) -0.051(6) -0.003(6)
C21 0.101(7) 0.082(7) 0.064(6) -0.030(5) -0.014(5) -0.015(6)
C22 0.080(7) 0.121(10) 0.084(8) -0.043(7) 0.002(6) -0.031(6)
S5 0.0892(17) 0.0761(16) 0.0743(16) -0.0361(13) -0.0285(14) -0.0016(13)
O2 0.107(5) 0.086(5) 0.096(5) -0.057(4) -0.039(4) 0.002(4)
O3 0.075(4) 0.125(6) 0.124(6) -0.057(5) -0.041(5) -0.001(4)
O4 0.160(8) 0.119(6) 0.067(5) -0.038(4) -0.030(5) -0.028(6)
C25 0.100(9) 0.099(9) 0.125(11) -0.061(9) -0.034(8) 0.004(7)
F1 0.105(6) 0.209(9) 0.236(11) -0.143(9) -0.087(7) 0.063(6)
F2 0.201(10) 0.133(7) 0.121(7) -0.018(6) -0.075(7) 0.050(6)
F3 0.186(9) 0.106(6) 0.233(11) -0.108(7) -0.095(8) 0.039(6)
S6 0.143(4) 0.151(4) 0.247(7) -0.035(4) -0.062(4) -0.055(3)

loop_
_atom_type_symbol
_atom_type_description
_atom_type_scat_dispersion_real
_atom_type_scat_dispersion_imag
_atom_type_scat_source
C C 0.0033 0.0016 'International Tables Vol C Tables 4.2.6.8 and 6.1.1.4'
H H 0.0000 0.0000 'International Tables Vol C Tables 4.2.6.8 and 6.1.1.4'
N N 0.0061 0.0033 'International Tables Vol C Tables 4.2.6.8 and 6.1.1.4'
O O 0.0106 0.0060 'International Tables Vol C Tables 4.2.6.8 and 6.1.1.4'
F F 0.0171 0.0103 'International Tables Vol C Tables 4.2.6.8 and 6.1.1.4'
S S 0.1246 0.1234 'International Tables Vol C Tables 4.2.6.8 and 6.1.1.4'
Ru Ru -1.2594 0.8363 'International Tables Vol C Tables 4.2.6.8 and 6.1.1.4'

loop_
_geom_angle_atom_site_label_1
_geom_angle_atom_site_label_2
_geom_angle_atom_site_label_3
_geom_angle
_geom_angle_site_symmetry_1
_geom_angle_site_symmetry_3
_geom_angle_publ_flag
N2 Ru N1 85.8(3) . . ?
N2 Ru S4 89.8(2) . . ?
N1 Ru S4 88.3(2) . . ?
N2 Ru S1 90.97(19) . . ?
N1 Ru S1 176.5(2) . . ?
S4 Ru S1 92.96(9) . . ?
N2 Ru S2 178.17(19) . . ?
N1 Ru S2 95.0(2) . . ?
S4 Ru S2 88.54(9) . . ?
S1 Ru S2 88.27(9) . . ?
N2 Ru S3 95.0(2) . . ?
N1 Ru S3 91.8(2) . . ?
S4 Ru S3 175.13(9) . . ?
S1 Ru S3 87.24(9) . . ?
S2 Ru S3 86.60(9) . . ?
O1 S4 C22 108.2(5) . . ?
O1 S4 C21 107.5(5) . . ?
C22 S4 C21 97.7(6) . . ?
O1 S4 Ru 112.9(3) . . ?
C22 S4 Ru 115.8(4) . . ?
C21 S4 Ru 113.6(4) . . ?
C20 S1 C15 102.9(5) . . ?
C20 S1 Ru 102.8(3) . . ?
C15 S1 Ru 105.1(3) . . ?
C16 S2 C17 100.8(5) . . ?
C16 S2 Ru 101.3(3) . . ?
C17 S2 Ru 106.7(4) . . ?
C18 S3 C19 102.3(5) . . ?
C18 S3 Ru 102.1(4) . . ?
C19 S3 Ru 105.8(3) . . ?
C1 N1 C5 117.8(8) . . ?
C1 N1 Ru 119.0(6) . . ?
C5 N1 Ru 122.7(6) . . ?
N4 N2 N3 109.5(6) . . ?
N4 N2 Ru 126.5(5) . . ?
N3 N2 Ru 123.6(5) . . ?
C7 N3 N2 110.2(7) . . ?
C7 N3 C6 128.9(7) . . ?
N2 N3 C6 120.9(7) . . ?
N2 N4 C8 106.9(6) . . ?
N1 C1 C2 121.4(9) . . ?
C3 C2 C1 120.9(10) . . ?
C4 C3 C2 116.4(10) . . ?
C3 C4 C5 123.1(10) . . ?
N1 C5 C4 120.4(9) . . ?
N1 C5 C6 118.5(7) . . ?
C4 C5 C6 121.2(8) . . ?
N3 C6 C5 112.8(7) . . ?
N3 C7 C8 105.6(8) . . ?
N4 C8 C7 107.7(8) . . ?
N4 C8 C9 121.6(8) . . ?
C7 C8 C9 130.5(8) . . ?
C14 C9 C10 118.7(9) . . ?
C14 C9 C8 120.8(9) . . ?
C10 C9 C8 120.4(9) . . ?
C11 C10 C9 121.7(10) . . ?
C10 C11 C12 119.0(10) . . ?
C13 C12 C11 121.3(10) . . ?
C12 C13 C14 118.9(10) . . ?
C9 C14 C13 120.4(10) . . ?
C16 C15 S1 112.4(6) . . ?
C15 C16 S2 113.8(7) . . ?
C18 C17 S2 110.7(7) . . ?
C17 C18 S3 114.0(7) . . ?
C20 C19 S3 111.1(6) . . ?
C19 C20 S1 114.6(7) . . ?
O4 S5 O2 115.4(5) . . ?
O4 S5 O3 114.8(5) . . ?
O2 S5 O3 114.7(5) . . ?
O4 S5 C25 103.6(7) . . ?
O2 S5 C25 102.9(5) . . ?
O3 S5 C25 103.0(6) . . ?
F3 C25 F2 110.0(12) . . ?
F3 C25 F1 107.4(12) . . ?
F2 C25 F1 104.9(12) . . ?
F3 C25 S5 113.9(10) . . ?
F2 C25 S5 110.5(9) . . ?
F1 C25 S5 109.8(10) . . ?
O5 S6 O7 119.4(9) . . ?
O5 S6 O6 112.6(10) . . ?
O7 S6 O6 106.9(10) . . ?
O5 S6 C26 119.7(10) . . ?
O7 S6 C26 101.8(10) . . ?
O6 S6 C26 92.7(10) . . ?
F6 C26 F5 147(2) . . ?
F6 C26 F4 107(2) . . ?
F5 C26 F4 106(2) . . ?
F6 C26 S6 100.7(16) . . ?
F5 C26 S6 86.0(14) . . ?
F4 C26 S6 87.8(13) . . ?

loop_
_geom_bond_atom_site_label_1
_geom_bond_atom_site_label_2
_geom_bond_distance
_geom_bond_site_symmetry_2
_geom_bond_publ_flag
Ru N2 2.108(7) . ?
Ru N1 2.170(7) . ?
Ru S4 2.297(3) . ?
Ru S1 2.308(2) . ?
Ru S2 2.326(3) . ?
Ru S3 2.374(3) . ?
S4 O1 1.478(7) . ?
S4 C22 1.753(11) . ?
S4 C21 1.761(10) . ?
S1 C20 1.816(10) . ?
S1 C15 1.845(10) . ?
S2 C16 1.830(10) . ?
S2 C17 1.830(11) . ?
S3 C18 1.804(11) . ?
S3 C19 1.816(10) . ?
N1 C1 1.340(12) . ?
N1 C5 1.349(11) . ?
N2 N4 1.314(9) . ?
N2 N3 1.331(9) . ?
N3 C7 1.318(11) . ?
N3 C6 1.455(11) . ?
N4 C8 1.365(10) . ?
C1 C2 1.382(14) . ?
C2 C3 1.356(15) . ?
C3 C4 1.342(14) . ?
C4 C5 1.363(12) . ?
C5 C6 1.507(12) . ?
C7 C8 1.390(12) . ?
C8 C9 1.460(12) . ?
C9 C14 1.366(13) . ?
C9 C10 1.388(12) . ?
C10 C11 1.350(13) . ?
C11 C12 1.381(15) . ?
C12 C13 1.357(15) . ?
C13 C14 1.404(13) . ?
C15 C16 1.470(14) . ?
C17 C18 1.508(14) . ?
C19 C20 1.522(15) . ?
S5 O4 1.408(8) . ?
S5 O2 1.421(6) . ?
S5 O3 1.438(8) . ?
S5 C25 1.799(14) . ?
C25 F3 1.280(14) . ?
C25 F2 1.326(15) . ?
C25 F1 1.356(15) . ?
S6 O5 1.411(12) . ?
S6 O7 1.509(12) . ?
S6 O6 1.650(13) . ?
S6 C26 1.872(16) . ?
C26 F6 1.330(16) . ?
C26 F5 1.333(16) . ?
C26 F4 1.359(16) . ?

loop_
_geom_torsion_atom_site_label_1
_geom_torsion_atom_site_label_2
_geom_torsion_atom_site_label_3
_geom_torsion_atom_site_label_4
_geom_torsion
_geom_torsion_site_symmetry_1
_geom_torsion_site_symmetry_2
_geom_torsion_site_symmetry_3
_geom_torsion_site_symmetry_4
_geom_torsion_publ_flag
N2 Ru S4 O1 -162.5(4) . . . . ?
N1 Ru S4 O1 -76.7(4) . . . . ?
S1 Ru S4 O1 106.5(4) . . . . ?
S2 Ru S4 O1 18.3(4) . . . . ?
S3 Ru S4 O1 14.2(11) . . . . ?
N2 Ru S4 C22 72.0(5) . . . . ?
N1 Ru S4 C22 157.8(5) . . . . ?
S1 Ru S4 C22 -19.0(5) . . . . ?
S2 Ru S4 C22 -107.2(5) . . . . ?
S3 Ru S4 C22 -111.2(11) . . . . ?
N2 Ru S4 C21 -39.9(5) . . . . ?
N1 Ru S4 C21 45.9(5) . . . . ?
S1 Ru S4 C21 -130.9(4) . . . . ?
S2 Ru S4 C21 141.0(4) . . . . ?
S3 Ru S4 C21 136.9(10) . . . . ?
N2 Ru S1 C20 75.0(4) . . . . ?
N1 Ru S1 C20 53(4) . . . . ?
S4 Ru S1 C20 164.8(4) . . . . ?
S2 Ru S1 C20 -106.7(4) . . . . ?
S3 Ru S1 C20 -20.0(4) . . . . ?
N2 Ru S1 C15 -177.7(4) . . . . ?
N1 Ru S1 C15 161(3) . . . . ?
S4 Ru S1 C15 -87.9(4) . . . . ?
S2 Ru S1 C15 0.6(4) . . . . ?
S3 Ru S1 C15 87.3(4) . . . . ?
N2 Ru S2 C16 45(6) . . . . ?
N1 Ru S2 C16 160.5(4) . . . . ?
S4 Ru S2 C16 72.4(4) . . . . ?
S1 Ru S2 C16 -20.6(4) . . . . ?
S3 Ru S2 C16 -108.0(4) . . . . ?
N2 Ru S2 C17 150(6) . . . . ?
N1 Ru S2 C17 -94.4(4) . . . . ?
S4 Ru S2 C17 177.4(4) . . . . ?
S1 Ru S2 C17 84.4(4) . . . . ?
S3 Ru S2 C17 -2.9(4) . . . . ?
N2 Ru S3 C18 162.1(4) . . . . ?
N1 Ru S3 C18 76.2(4) . . . . ?
S4 Ru S3 C18 -14.6(11) . . . . ?
S1 Ru S3 C18 -107.2(4) . . . . ?
S2 Ru S3 C18 -18.7(4) . . . . ?
N2 Ru S3 C19 -91.2(4) . . . . ?
N1 Ru S3 C19 -177.1(4) . . . . ?
S4 Ru S3 C19 92.0(11) . . . . ?
S1 Ru S3 C19 -0.5(4) . . . . ?
S2 Ru S3 C19 88.0(4) . . . . ?
N2 Ru N1 C1 144.1(7) . . . . ?
S4 Ru N1 C1 54.1(7) . . . . ?
S1 Ru N1 C1 166(3) . . . . ?
S2 Ru N1 C1 -34.2(7) . . . . ?
S3 Ru N1 C1 -121.0(7) . . . . ?
N2 Ru N1 C5 -27.4(7) . . . . ?
S4 Ru N1 C5 -117.3(7) . . . . ?
S1 Ru N1 C5 -6(4) . . . . ?
S2 Ru N1 C5 154.3(7) . . . . ?
S3 Ru N1 C5 67.5(7) . . . . ?
N1 Ru N2 N4 -141.9(7) . . . . ?
S4 Ru N2 N4 -53.6(6) . . . . ?
S1 Ru N2 N4 39.4(6) . . . . ?
S2 Ru N2 N4 -26(6) . . . . ?
S3 Ru N2 N4 126.7(6) . . . . ?
N1 Ru N2 N3 30.0(6) . . . . ?
S4 Ru N2 N3 118.3(6) . . . . ?
S1 Ru N2 N3 -148.7(6) . . . . ?
S2 Ru N2 N3 146(6) . . . . ?
S3 Ru N2 N3 -61.4(6) . . . . ?
N4 N2 N3 C7 0.4(9) . . . . ?
Ru N2 N3 C7 -172.6(6) . . . . ?
N4 N2 N3 C6 179.1(8) . . . . ?
Ru N2 N3 C6 6.1(10) . . . . ?
N3 N2 N4 C8 0.7(9) . . . . ?
Ru N2 N4 C8 173.5(5) . . . . ?
C5 N1 C1 C2 1.9(15) . . . . ?
Ru N1 C1 C2 -170.0(9) . . . . ?
N1 C1 C2 C3 -2.0(19) . . . . ?
C1 C2 C3 C4 0.8(19) . . . . ?
C2 C3 C4 C5 0.4(17) . . . . ?
C1 N1 C5 C4 -0.7(13) . . . . ?
Ru N1 C5 C4 170.8(7) . . . . ?
C1 N1 C5 C6 178.7(9) . . . . ?
Ru N1 C5 C6 -9.7(11) . . . . ?
C3 C4 C5 N1 -0.4(15) . . . . ?
C3 C4 C5 C6 -179.8(10) . . . . ?
C7 N3 C6 C5 119.8(10) . . . . ?
N2 N3 C6 C5 -58.6(10) . . . . ?
N1 C5 C6 N3 59.7(11) . . . . ?
C4 C5 C6 N3 -120.9(9) . . . . ?
N2 N3 C7 C8 -1.3(10) . . . . ?
C6 N3 C7 C8 -179.9(8) . . . . ?
N2 N4 C8 C7 -1.5(9) . . . . ?
N2 N4 C8 C9 174.7(8) . . . . ?
N3 C7 C8 N4 1.7(10) . . . . ?
N3 C7 C8 C9 -174.0(9) . . . . ?
N4 C8 C9 C14 40.4(13) . . . . ?
C7 C8 C9 C14 -144.4(10) . . . . ?
N4 C8 C9 C10 -136.8(9) . . . . ?
C7 C8 C9 C10 38.4(14) . . . . ?
C14 C9 C10 C11 -3.1(14) . . . . ?
C8 C9 C10 C11 174.1(9) . . . . ?
C9 C10 C11 C12 1.2(15) . . . . ?
C10 C11 C12 C13 0.8(16) . . . . ?
C11 C12 C13 C14 -0.8(17) . . . . ?
C10 C9 C14 C13 3.0(14) . . . . ?
C8 C9 C14 C13 -174.2(8) . . . . ?
C12 C13 C14 C9 -1.1(15) . . . . ?
C20 S1 C15 C16 133.7(8) . . . . ?
Ru S1 C15 C16 26.5(8) . . . . ?
S1 C15 C16 S2 -48.5(10) . . . . ?
C17 S2 C16 C15 -64.9(9) . . . . ?
Ru S2 C16 C15 44.7(8) . . . . ?
C16 S2 C17 C18 135.1(8) . . . . ?
Ru S2 C17 C18 29.7(9) . . . . ?
S2 C17 C18 S3 -50.4(10) . . . . ?
C19 S3 C18 C17 -65.0(9) . . . . ?
Ru S3 C18 C17 44.4(8) . . . . ?
C18 S3 C19 C20 132.8(8) . . . . ?
Ru S3 C19 C20 26.2(8) . . . . ?
S3 C19 C20 S1 -47.8(9) . . . . ?
C15 S1 C20 C19 -64.7(8) . . . . ?
Ru S1 C20 C19 44.2(8) . . . . ?
O4 S5 C25 F3 55.1(12) . . . . ?
O2 S5 C25 F3 175.7(10) . . . . ?
O3 S5 C25 F3 -64.8(12) . . . . ?
O4 S5 C25 F2 179.5(9) . . . . ?
O2 S5 C25 F2 -60.0(11) . . . . ?
O3 S5 C25 F2 59.6(10) . . . . ?
O4 S5 C25 F1 -65.4(11) . . . . ?
O2 S5 C25 F1 55.2(11) . . . . ?
O3 S5 C25 F1 174.8(9) . . . . ?
O5 S6 C26 F6 -158.9(15) . . . . ?
O7 S6 C26 F6 67.0(17) . . . . ?
O6 S6 C26 F6 -40.9(17) . . . . ?
O5 S6 C26 F5 54.1(17) . . . . ?
O7 S6 C26 F5 -80.0(16) . . . . ?
O6 S6 C26 F5 172.1(15) . . . . ?
O5 S6 C26 F4 -51.9(17) . . . . ?
O7 S6 C26 F4 174.0(14) . . . . ?
O6 S6 C26 F4 66.1(15) . . . . ?
